data_4312969
loop_
_publ_author_name
'Albert Escuer'
'N\'uria Sanz'
'Ramon Vicente'
'Franz A. Mautner'

_publ_section_title
;
 Molecular, 1D, and 2D Systems Built from Phenylcyanamido Ligands.
 Syntheses, Crystal Structures, and Characterization of Their Magnetic
 Properties
;
_journal_name_full 'Inorganic Chemistry'
_journal_page_first 541
_journal_page_last 551
_journal_paper_doi 10.1021/ic025931l
_journal_volume 42
_journal_year 2003
_chemical_formula_sum 'C24 H16 Cl2 Mn N6'
_chemical_formula_weight 514.27
_chemical_name_common '[Mn(2,2'-bipy)(4-Cl-ph-NCN)2]n'
_chemical_name_systematic
; 
 ? 
;
_space_group_IT_number 15
_symmetry_cell_setting monoclinic
_symmetry_space_group_name_Hall '-I 2ya'
_symmetry_space_group_name_H-M 'I 1 2/a 1'
_atom_sites_solution_hydrogens geom
_atom_sites_solution_primary direct
_atom_sites_solution_secondary difmap
_audit_creation_method SHELXL
_cell_angle_alpha 90.00
_cell_angle_beta 99.45(4)
_cell_angle_gamma 90.00
_cell_formula_units_Z 4
_cell_length_a 8.620(4)
_cell_length_b 10.482(3)
_cell_length_c 24.860(9)
_cell_measurement_reflns_used 52
_cell_measurement_temperature 298(2)
_cell_measurement_theta_max 15.0
_cell_measurement_theta_min 4.9
_cell_volume 2215.7(15)
_computing_molecular_graphics 'SHELXTL/PC v.5.03 (Siemens Ind. Aut.)'
_computing_publication_material 'SHELXTL/PC v.5.03 (Siemens Ind. Aut.)'
_computing_structure_refinement 'SHELXL-93 (Sheldrick, 1993)'
_computing_structure_solution 'SHELXS-86 (Sheldrick, 1990)'
_diffrn_ambient_temperature 298(2)
_diffrn_measurement_device 'mod. STOE 4-circle diffractometer'
_diffrn_measurement_method 'Omega-scan, delta Omega: 1.30 deg.'
_diffrn_radiation_monochromator graphite
_diffrn_radiation_source 'fine-focus sealed tube'
_diffrn_radiation_type MoK\a
_diffrn_radiation_wavelength 0.71069
_diffrn_reflns_av_R_equivalents 0.0337
_diffrn_reflns_av_sigmaI/netI 0.0467
_diffrn_reflns_limit_h_max 10
_diffrn_reflns_limit_h_min -10
_diffrn_reflns_limit_k_max 12
_diffrn_reflns_limit_k_min -1
_diffrn_reflns_limit_l_max 29
_diffrn_reflns_limit_l_min -1
_diffrn_reflns_number 2645
_diffrn_reflns_theta_max 25.00
_diffrn_reflns_theta_min 3.08
_diffrn_standards_decay_% 2
_diffrn_standards_interval_count 100
_diffrn_standards_interval_time '1 h'
_diffrn_standards_number '3   (-1 2 3; 0 2 0; 2 -1 -3)'
_exptl_absorpt_coefficient_mu 0.863
_exptl_absorpt_correction_type none
_exptl_crystal_colour yellow
_exptl_crystal_density_diffrn 1.542
_exptl_crystal_description prism
_exptl_crystal_F_000 1044
_exptl_crystal_size_max 0.60
_exptl_crystal_size_mid 0.40
_exptl_crystal_size_min 0.05
_refine_diff_density_max 0.464
_refine_diff_density_min -0.413
_refine_diff_density_rms 0.060
_refine_ls_extinction_method none
_refine_ls_goodness_of_fit_all 1.069
_refine_ls_goodness_of_fit_obs 1.074
_refine_ls_hydrogen_treatment noref
_refine_ls_matrix_type full
_refine_ls_number_parameters 150
_refine_ls_number_reflns 1897
_refine_ls_number_restraints 0
_refine_ls_restrained_S_all 1.195
_refine_ls_restrained_S_obs 1.074
_refine_ls_R_factor_all 0.0530
_refine_ls_R_factor_obs 0.0426
_refine_ls_shift/esd_max 0.000
_refine_ls_shift/esd_mean 0.000
_refine_ls_structure_factor_coef Fsqd
_refine_ls_weighting_details 'w=1/[\s^2^(Fo^2^)+(0.0485P)^2^+2.5210P] where P=(Fo^2^+2Fc^2^)/3'
_refine_ls_weighting_scheme calc
_refine_ls_wR_factor_all 0.1256
_refine_ls_wR_factor_obs 0.1043
_reflns_number_observed 1657
_reflns_number_total 1917
_reflns_observed_criterion >2sigma(I)
_cod_data_source_file ic025931l_s1_4.cif
_cod_data_source_block ns205b
_cod_depositor_comments
;
The following automatic conversions were performed:

'_symmetry_cell_setting' value 'Monoclinic' changed to 'monoclinic'
according to the built-in table from CIF Core dictionary named
'cif_core.dic' version 2.4.1 from 2010-06-29.

Automatic conversion script
Id: cif_fix_values 1646 2011-03-28 12:23:43Z adriana 

The following automatic conversions were performed:

'_refine_ls_weighting_scheme' value 'calc
w=1/[\s^2^(Fo^2^)+(0.0485P)^2^+2.5210P] where P=(Fo^2^+2Fc^2^)/3' was
changed to 'calc'. New tag '_refine_ls_weighting_details' was
created. The value of the new tag was set to
'w=1/[\s^2^(Fo^2^)+(0.0485P)^2^+2.5210P] where P=(Fo^2^+2Fc^2^)/3'.

Automatic conversion script
Id: cif_fix_values 3143 2015-03-26 13:38:13Z robertas 
;
_cod_database_code 4312969

loop_
_symmetry_equiv_pos_as_xyz
'x, y, z'
'-x+1/2, y, -z'
'x+1/2, y+1/2, z+1/2'
'-x+1, y+1/2, -z+1/2'
'-x, -y, -z'
'x-1/2, -y, z'
'-x+1/2, -y+1/2, -z+1/2'
'x, -y+1/2, z+1/2'

loop_
_atom_site_aniso_label
_atom_site_aniso_U_11
_atom_site_aniso_U_22
_atom_site_aniso_U_33
_atom_site_aniso_U_23
_atom_site_aniso_U_13
_atom_site_aniso_U_12
Mn1 0.0372(3) 0.0199(3) 0.0358(3) 0.000 -0.0025(2) 0.000
N1 0.0401(13) 0.0275(12) 0.0498(14) -0.0060(11) -0.0057(11) 0.0021(11)
C1 0.0389(15) 0.0271(14) 0.0358(14) -0.0088(12) 0.0001(12) -0.0067(13)
N2 0.0410(13) 0.0278(12) 0.0376(12) -0.0040(10) -0.0064(10) 0.0068(10)
C2 0.0398(14) 0.0355(15) 0.0326(14) -0.0012(12) 0.0002(11) -0.0027(12)
C3 0.064(2) 0.038(2) 0.046(2) -0.0045(14) -0.0081(15) 0.001(2)
C4 0.085(3) 0.051(2) 0.044(2) -0.014(2) -0.004(2) -0.012(2)
C5 0.062(2) 0.070(2) 0.030(2) -0.001(2) -0.0046(14) -0.016(2)
C6 0.063(2) 0.065(2) 0.040(2) 0.012(2) -0.0051(15) 0.008(2)
C7 0.059(2) 0.042(2) 0.041(2) -0.0002(14) -0.0048(14) 0.0075(15)
Cl1 0.1057(8) 0.1149(10) 0.0392(5) -0.0013(5) -0.0207(5) -0.0306(7)
N3 0.0406(13) 0.0264(12) 0.0472(14) 0.0034(10) -0.0011(11) 0.0004(10)
C8 0.051(2) 0.042(2) 0.058(2) 0.006(2) 0.007(2) -0.0020(15)
C9 0.054(2) 0.056(2) 0.066(2) 0.019(2) 0.008(2) -0.005(2)
C10 0.054(2) 0.044(2) 0.079(3) 0.029(2) -0.003(2) -0.010(2)
C11 0.052(2) 0.028(2) 0.073(2) 0.012(2) -0.008(2) -0.0036(14)
C12 0.0359(15) 0.0245(14) 0.054(2) 0.0049(13) -0.0109(12) -0.0006(11)

loop_
_atom_site_label
_atom_site_type_symbol
_atom_site_fract_x
_atom_site_fract_y
_atom_site_fract_z
_atom_site_U_iso_or_equiv
_atom_site_thermal_displace_type
_atom_site_occupancy
_atom_site_calc_flag
_atom_site_refinement_flags
_atom_site_disorder_group
Mn1 Mn 0.2500 0.64943(5) 0.5000 0.0319(2) Uani 1 d S .
N1 N 0.4910(3) 0.3534(2) 0.47328(10) 0.0406(6) Uani 1 d . .
C1 C 0.3906(3) 0.4226(3) 0.45424(11) 0.0346(6) Uani 1 d . .
N2 N 0.2822(3) 0.5041(2) 0.43595(9) 0.0370(5) Uani 1 d . .
C2 C 0.1901(3) 0.4764(3) 0.38492(11) 0.0366(6) Uani 1 d . .
C3 C 0.1837(4) 0.3562(3) 0.36160(13) 0.0512(8) Uani 1 d . .
H3 H 0.2416(4) 0.2901(3) 0.38005(13) 0.061 Uiso 1 calc R .
C4 C 0.0931(5) 0.3328(4) 0.31149(14) 0.0617(10) Uani 1 d . .
H4 H 0.0910(5) 0.2517(4) 0.29618(14) 0.074 Uiso 1 calc R .
C5 C 0.0069(4) 0.4288(4) 0.28461(12) 0.0553(9) Uani 1 d . .
C6 C 0.0095(4) 0.5478(4) 0.30674(13) 0.0575(9) Uani 1 d . .
H6 H -0.0499(4) 0.6130(4) 0.28818(13) 0.069 Uiso 1 calc R .
C7 C 0.1001(4) 0.5710(3) 0.35657(13) 0.0489(8) Uani 1 d . .
H7 H 0.1008(4) 0.6524(3) 0.37153(13) 0.059 Uiso 1 calc R .
Cl1 Cl -0.11079(14) 0.40026(13) 0.22161(4) 0.0903(4) Uani 1 d . .
N3 N 0.3012(3) 0.8265(2) 0.45229(10) 0.0390(6) Uani 1 d . .
C8 C 0.3706(4) 0.8210(3) 0.40838(14) 0.0504(8) Uani 1 d . .
H8 H 0.3827(4) 0.7416(3) 0.39297(14) 0.060 Uiso 1 calc R .
C9 C 0.4255(4) 0.9265(4) 0.3845(2) 0.0587(9) Uani 1 d . .
H9 H 0.4715(4) 0.9193(4) 0.3533(2) 0.070 Uiso 1 calc R .
C10 C 0.4101(4) 1.0432(3) 0.4084(2) 0.0609(10) Uani 1 d . .
H10 H 0.4467(4) 1.1166(3) 0.3936(2) 0.073 Uiso 1 calc R .
C11 C 0.3410(4) 1.0511(3) 0.4538(2) 0.0531(9) Uani 1 d . .
H11 H 0.3302(4) 1.1297(3) 0.4701(2) 0.064 Uiso 1 calc R .
C12 C 0.2869(3) 0.9408(3) 0.47539(12) 0.0403(7) Uani 1 d . .

loop_
_atom_type_symbol
_atom_type_description
_atom_type_scat_dispersion_real
_atom_type_scat_dispersion_imag
_atom_type_scat_source
C C 0.0033 0.0016 'International Tables Vol C Tables 4.2.6.8 and 6.1.1.4'
H H 0.0000 0.0000 'International Tables Vol C Tables 4.2.6.8 and 6.1.1.4'
N N 0.0061 0.0033 'International Tables Vol C Tables 4.2.6.8 and 6.1.1.4'
Mn Mn 0.3368 0.7283 'International Tables Vol C Tables 4.2.6.8 and 6.1.1.4'
Cl Cl 0.1484 0.1585 'International Tables Vol C Tables 4.2.6.8 and 6.1.1.4'

loop_
_geom_angle_atom_site_label_1
_geom_angle_atom_site_label_2
_geom_angle_atom_site_label_3
_geom_angle
_geom_angle_site_symmetry_1
_geom_angle_site_symmetry_3
_geom_angle_publ_flag
N1 Mn1 N1 178.48(12) 5_666 6_565 yes
N1 Mn1 N2 90.80(9) 5_666 2_556 yes
N1 Mn1 N2 88.17(9) 6_565 2_556 yes
N1 Mn1 N2 88.17(9) 5_666 . yes
N1 Mn1 N2 90.80(9) 6_565 . yes
N2 Mn1 N2 94.93(12) 2_556 . yes
N1 Mn1 N3 97.22(9) 5_666 2_556 yes
N1 Mn1 N3 84.03(9) 6_565 2_556 yes
N2 Mn1 N3 97.23(9) 2_556 2_556 yes
N2 Mn1 N3 166.62(9) . 2_556 yes
N1 Mn1 N3 84.03(9) 5_666 . yes
N1 Mn1 N3 97.22(9) 6_565 . yes
N2 Mn1 N3 166.62(9) 2_556 . yes
N2 Mn1 N3 97.23(9) . . yes
N3 Mn1 N3 71.31(13) 2_556 . yes
C1 N1 Mn1 140.4(2) . 5_666 yes
N1 C1 N2 176.2(3) . . yes
C1 N2 C2 116.6(2) . . yes
C1 N2 Mn1 111.3(2) . . yes
C2 N2 Mn1 131.1(2) . . yes
C7 C2 C3 117.4(3) . . ?
C7 C2 N2 119.8(3) . . ?
C3 C2 N2 122.8(3) . . ?
C4 C3 C2 121.2(3) . . ?
C4 C3 H3 119.4(2) . . ?
C2 C3 H3 119.4(2) . . ?
C5 C4 C3 119.6(3) . . ?
C5 C4 H4 120.2(2) . . ?
C3 C4 H4 120.2(2) . . ?
C4 C5 C6 120.5(3) . . ?
C4 C5 Cl1 120.3(3) . . ?
C6 C5 Cl1 119.2(3) . . ?
C7 C6 C5 119.7(3) . . ?
C7 C6 H6 120.1(2) . . ?
C5 C6 H6 120.1(2) . . ?
C6 C7 C2 121.5(3) . . ?
C6 C7 H7 119.3(2) . . ?
C2 C7 H7 119.3(2) . . ?
C8 N3 C12 118.4(3) . . ?
C8 N3 Mn1 122.9(2) . . ?
C12 N3 Mn1 117.6(2) . . ?
N3 C8 C9 123.6(3) . . ?
N3 C8 H8 118.2(2) . . ?
C9 C8 H8 118.2(2) . . ?
C8 C9 C10 117.6(3) . . ?
C8 C9 H9 121.2(2) . . ?
C10 C9 H9 121.2(2) . . ?
C11 C10 C9 119.9(3) . . ?
C11 C10 H10 120.1(2) . . ?
C9 C10 H10 120.1(2) . . ?
C10 C11 C12 119.4(3) . . ?
C10 C11 H11 120.3(2) . . ?
C12 C11 H11 120.3(2) . . ?
N3 C12 C11 121.1(3) . . ?
N3 C12 C12 116.0(2) . 2_556 ?
C11 C12 C12 122.8(2) . 2_556 ?

loop_
_geom_bond_atom_site_label_1
_geom_bond_atom_site_label_2
_geom_bond_distance
_geom_bond_site_symmetry_2
_geom_bond_publ_flag
Mn1 Mn1 5.328(2) 5_666 yes
Mn1 N1 2.222(3) 5_666 yes
Mn1 N1 2.222(3) 6_565 yes
Mn1 N2 2.253(2) 2_556 yes
Mn1 N2 2.253(2) . yes
Mn1 N3 2.284(2) 2_556 yes
Mn1 N3 2.284(2) . yes
N1 C1 1.169(4) . yes
N1 Mn1 2.222(3) 5_666 yes
C1 N2 1.292(4) . yes
N2 C2 1.412(3) . yes
C2 C7 1.379(4) . ?
C2 C3 1.384(4) . ?
C3 C4 1.379(5) . ?
C3 H3 0.93 . ?
C4 C5 1.359(5) . ?
C4 H4 0.93 . ?
C5 C6 1.362(5) . ?
C5 Cl1 1.746(3) . ?
C6 C7 1.374(5) . ?
C6 H6 0.93 . ?
C7 H7 0.93 . ?
N3 C8 1.330(4) . ?
N3 C12 1.343(4) . ?
C8 C9 1.375(5) . ?
C8 H8 0.93 . ?
C9 C10 1.376(5) . ?
C9 H9 0.93 . ?
C10 C11 1.361(5) . ?
C10 H10 0.93 . ?
C11 C12 1.388(4) . ?
C11 H11 0.93 . ?
C12 C12 1.469(6) 2_556 ?

loop_
_geom_torsion_atom_site_label_1
_geom_torsion_atom_site_label_2
_geom_torsion_atom_site_label_3
_geom_torsion_atom_site_label_4
_geom_torsion
_geom_torsion_site_symmetry_1
_geom_torsion_site_symmetry_2
_geom_torsion_site_symmetry_3
_geom_torsion_site_symmetry_4
_geom_torsion_publ_flag
Mn1 N1 C1 N2 -59.2(49) 5_666 . . . ?
N1 C1 N2 C2 178.1(1000) . . . . ?
N1 C1 N2 Mn1 -11.7(48) . . . . ?
N1 Mn1 N2 C1 37.8(2) 5_666 . . . ?
N1 Mn1 N2 C1 -141.1(2) 6_565 . . . ?
N2 Mn1 N2 C1 -52.8(2) 2_556 . . . ?
N3 Mn1 N2 C1 152.0(3) 2_556 . . . ?
N3 Mn1 N2 C1 121.6(2) . . . . ?
N1 Mn1 N2 C2 -153.8(2) 5_666 . . . ?
N1 Mn1 N2 C2 27.3(2) 6_565 . . . ?
N2 Mn1 N2 C2 115.5(3) 2_556 . . . ?
N3 Mn1 N2 C2 -39.7(5) 2_556 . . . ?
N3 Mn1 N2 C2 -70.1(2) . . . . ?
C1 N2 C2 C7 -164.0(3) . . . . ?
Mn1 N2 C2 C7 28.1(4) . . . . ?
C1 N2 C2 C3 16.8(4) . . . . ?
Mn1 N2 C2 C3 -151.1(2) . . . . ?
C7 C2 C3 C4 1.2(5) . . . . ?
N2 C2 C3 C4 -179.6(3) . . . . ?
C2 C3 C4 C5 -0.7(6) . . . . ?
C3 C4 C5 C6 0.0(6) . . . . ?
C3 C4 C5 Cl1 -179.0(3) . . . . ?
C4 C5 C6 C7 0.1(6) . . . . ?
Cl1 C5 C6 C7 179.2(3) . . . . ?
C5 C6 C7 C2 0.4(5) . . . . ?
C3 C2 C7 C6 -1.0(5) . . . . ?
N2 C2 C7 C6 179.8(3) . . . . ?
N1 Mn1 N3 C8 71.6(2) 5_666 . . . ?
N1 Mn1 N3 C8 -107.6(2) 6_565 . . . ?
N2 Mn1 N3 C8 139.3(4) 2_556 . . . ?
N2 Mn1 N3 C8 -15.8(2) . . . . ?
N3 Mn1 N3 C8 171.3(3) 2_556 . . . ?
N1 Mn1 N3 C12 -95.9(2) 5_666 . . . ?
N1 Mn1 N3 C12 85.0(2) 6_565 . . . ?
N2 Mn1 N3 C12 -28.2(5) 2_556 . . . ?
N2 Mn1 N3 C12 176.7(2) . . . . ?
N3 Mn1 N3 C12 3.83(14) 2_556 . . . ?
C12 N3 C8 C9 -1.6(5) . . . . ?
Mn1 N3 C8 C9 -168.9(3) . . . . ?
N3 C8 C9 C10 1.4(5) . . . . ?
C8 C9 C10 C11 -0.6(5) . . . . ?
C9 C10 C11 C12 0.0(5) . . . . ?
C8 N3 C12 C11 0.9(4) . . . . ?
Mn1 N3 C12 C11 168.9(2) . . . . ?
C8 N3 C12 C12 -178.4(3) . . . 2_556 ?
Mn1 N3 C12 C12 -10.4(4) . . . 2_556 ?
C10 C11 C12 N3 -0.1(5) . . . . ?
C10 C11 C12 C12 179.1(3) . . . 2_556 ?
